data_4116983
loop_
_publ_author_name
'Frank Osterloh'
'Wolfgang Saak'
'Siegfried Pohl'

_publ_contact_author
;
   W.Saak
   Universitaet Oldenburg
   FB 9 Anorganische Chemie
   Carl-von-Ossietzkystr. 9-11
   Postfach 2503
   D-26111 Oldenburg
   Germany
;
_publ_contact_author_fax '+49 441 7983329'
_publ_contact_author_phone '+49 441 7983658 / 7983741'
_publ_section_title
;
 Unidentate and Bidentate Binding of Nickel(II) Complexes to an Fe4S4
 Cluster via Bridging Thiolates: Synthesis, Crystal Structures, and
 Electrochemical Properties of Model Compounds for the Active Sites of
 Nickel Containing CO Dehydrogenase/Acetyl-CoA Synthase
;
_journal_name_full 'Journal of the American Chemical Society'
_journal_page_first 5648
_journal_page_last 5656
_journal_paper_doi 10.1021/ja970194r
_journal_volume 119
_journal_year 1997
_chemical_formula_sum 'C26 H54 Fe4 I2 N6 Ni2 S8'
_chemical_formula_weight 1301.86
_chemical_name_systematic
; 
C11H24N2S2=N,N-diethyl-3,7-diazanonane-1,9-dithiolat
;
_space_group_IT_number 110
_symmetry_cell_setting tetragonal
_symmetry_space_group_name_Hall 'I 4bw -2c'
_symmetry_space_group_name_H-M 'I 41 c d'
_atom_sites_solution_hydrogens geom
_atom_sites_solution_primary direct
_atom_sites_solution_secondary difmap
_audit_creation_method SHELXL
_cell_angle_alpha 90.00
_cell_angle_beta 90.00
_cell_angle_gamma 90.00
_cell_formula_units_Z 8
_cell_length_a 20.8880(10)
_cell_length_b 20.8880(10)
_cell_length_c 20.5320(10)
_cell_measurement_temperature 296(2)
_cell_volume 8958.3(7)
_computing_cell_refinement 'DIF4 (STOE)'
_computing_data_collection 'DIF4 (STOE)'
_computing_data_reduction 'RD4 (STOE)'
_computing_molecular_graphics 'SHELXTL-PC (Siemens, 1990)'
_computing_publication_material 'SHELXL-93 (Sheldrick, 1993)'
_computing_structure_refinement 'SHELXL-93 (Sheldrick, 1993)'
_computing_structure_solution 'SHELXTL-PC (Siemens, 1990)'
_diffrn_ambient_temperature 296(2)
_diffrn_measurement_device 'Siemens STOE AED2 4-circle diffractometer'
_diffrn_measurement_method omega-2theta-scan
_diffrn_radiation_monochromator graphite
_diffrn_radiation_source 'fine-focus sealed tube'
_diffrn_radiation_type MoK\a
_diffrn_radiation_wavelength 0.71073
_diffrn_reflns_av_R_equivalents 0.0501
_diffrn_reflns_av_sigmaI/netI 0.0521
_diffrn_reflns_limit_h_max 25
_diffrn_reflns_limit_h_min 0
_diffrn_reflns_limit_k_max 25
_diffrn_reflns_limit_k_min 0
_diffrn_reflns_limit_l_max 25
_diffrn_reflns_limit_l_min 0
_diffrn_reflns_number 4445
_diffrn_reflns_theta_max 26.01
_diffrn_reflns_theta_min 1.95
_diffrn_standards_interval_time 45
_diffrn_standards_number 3
_exptl_absorpt_coefficient_mu 3.864
_exptl_absorpt_correction_T_max 0.3742
_exptl_absorpt_correction_T_min 0.2027
_exptl_absorpt_correction_type psi-scan
_exptl_crystal_density_diffrn 1.931
_exptl_crystal_F_000 5168
_exptl_crystal_size_max 0.68
_exptl_crystal_size_mid 0.57
_exptl_crystal_size_min 0.42
_refine_diff_density_max 0.730
_refine_diff_density_min -0.383
_refine_diff_density_rms 0.086
_refine_ls_abs_structure_details 'Flack H D (1983), Acta Cryst. A39, 876-881'
_refine_ls_abs_structure_Flack 0.00(3)
_refine_ls_extinction_method none
_refine_ls_goodness_of_fit_all 1.067
_refine_ls_goodness_of_fit_obs 1.108
_refine_ls_matrix_type full
_refine_ls_number_parameters 217
_refine_ls_number_reflns 2271
_refine_ls_number_restraints 1
_refine_ls_restrained_S_all 1.087
_refine_ls_restrained_S_obs 1.107
_refine_ls_R_factor_all 0.0490
_refine_ls_R_factor_obs 0.0353
_refine_ls_shift/esd_max 0.000
_refine_ls_shift/esd_mean 0.000
_refine_ls_structure_factor_coef Fsqd
_refine_ls_weighting_details 'w=1/[\s^2^(Fo^2^)+(0.0277P)^2^+0.0000P] where P=(Fo^2^+2Fc^2^)/3'
_refine_ls_weighting_scheme calc
_refine_ls_wR_factor_all 0.0715
_refine_ls_wR_factor_obs 0.0655
_reflns_number_observed 1870
_reflns_number_total 2273
_reflns_observed_criterion >2\s(I)
_cod_data_source_file ja970194r_2.cif
_cod_data_source_block compound"3"
_cod_depositor_comments
;
The following automatic conversions were performed:

'_refine_ls_weighting_scheme' value 'calc
w=1/[\s^2^(Fo^2^)+(0.0277P)^2^+0.0000P] where P=(Fo^2^+2Fc^2^)/3' was
changed to 'calc'. New tag '_refine_ls_weighting_details' was
created. The value of the new tag was set to
'w=1/[\s^2^(Fo^2^)+(0.0277P)^2^+0.0000P] where P=(Fo^2^+2Fc^2^)/3'.

Automatic conversion script
Id: cif_fix_values 3143 2015-03-26 13:38:13Z robertas 
;
_cod_database_code 4116983

loop_
_symmetry_equiv_pos_as_xyz
'x, y, z'
'-x+1/2, -y+1/2, z+1/2'
'-y, x+1/2, z+1/4'
'y+1/2, -x, z+3/4'
'x, -y, z+1/2'
'-x+1/2, y+1/2, z'
'-y, -x+1/2, z+3/4'
'y+1/2, x, z+1/4'
'x+1/2, y+1/2, z+1/2'
'-x+1, -y+1, z+1'
'-y+1/2, x+1, z+3/4'
'y+1, -x+1/2, z+5/4'
'x+1/2, -y+1/2, z+1'
'-x+1, y+1, z+1/2'
'-y+1/2, -x+1, z+5/4'
'y+1, x+1/2, z+3/4'

loop_
_atom_site_aniso_label
_atom_site_aniso_U_11
_atom_site_aniso_U_22
_atom_site_aniso_U_33
_atom_site_aniso_U_23
_atom_site_aniso_U_13
_atom_site_aniso_U_12
I1 0.0816(5) 0.0637(4) 0.0979(5) -0.0304(4) 0.0043(4) -0.0094(3)
Fe1 0.0434(7) 0.0424(7) 0.0482(6) -0.0013(5) -0.0013(5) 0.0057(4)
Fe2 0.0408(6) 0.0477(7) 0.0411(6) -0.0003(5) 0.0015(4) 0.0072(5)
S1 0.0466(12) 0.0517(12) 0.0544(12) 0.0105(9) 0.0062(9) 0.0081(9)
S2 0.0428(11) 0.0455(12) 0.0437(10) 0.0013(8) -0.0047(8) 0.0089(8)
Ni1 0.0418(5) 0.0393(5) 0.0386(4) 0.0021(4) 0.0050(4) 0.0022(4)
S3 0.0502(12) 0.0541(13) 0.0528(10) 0.0122(9) 0.0119(9) 0.0066(8)
S4 0.0478(12) 0.0511(13) 0.0531(11) -0.0096(9) 0.0024(9) 0.0033(8)
N1 0.039(3) 0.053(4) 0.052(3) 0.001(3) 0.008(3) -0.003(3)
N2 0.064(5) 0.048(4) 0.049(4) 0.006(3) 0.013(3) 0.004(3)
C1 0.057(6) 0.041(5) 0.105(8) 0.007(5) 0.013(5) -0.005(4)
C2 0.048(5) 0.042(5) 0.101(7) -0.007(5) 0.001(5) -0.007(3)
C3 0.055(6) 0.076(6) 0.057(5) -0.010(5) -0.002(4) -0.009(4)
C4 0.076(7) 0.112(9) 0.040(4) 0.005(5) -0.005(5) 0.015(6)
C5 0.084(7) 0.068(6) 0.051(5) 0.017(4) 0.008(5) 0.013(5)
C6 0.060(6) 0.043(5) 0.076(6) 0.005(4) 0.027(4) -0.003(4)
C7 0.057(6) 0.050(5) 0.093(7) -0.013(5) 0.020(5) -0.007(4)
C8 0.040(4) 0.051(5) 0.051(4) 0.003(4) 0.007(3) 0.005(3)
C9 0.051(6) 0.084(8) 0.089(6) 0.001(6) 0.009(5) -0.011(4)
C10 0.061(5) 0.051(5) 0.062(5) 0.008(4) 0.013(4) 0.016(4)
C11 0.102(9) 0.067(7) 0.123(11) 0.025(7) 0.029(7) 0.035(6)
N3 0.114(10) 0.096(9) 0.119(9) 0.014(7) 0.017(8) 0.020(7)
C12 0.090(9) 0.095(10) 0.059(6) 0.007(6) 0.014(6) 0.043(7)
C13 0.075(9) 0.153(13) 0.102(9) -0.040(9) 0.003(7) 0.016(8)

loop_
_atom_site_label
_atom_site_type_symbol
_atom_site_fract_x
_atom_site_fract_y
_atom_site_fract_z
_atom_site_U_iso_or_equiv
_atom_site_thermal_displace_type
_atom_site_occupancy
_atom_site_calc_flag
_atom_site_refinement_flags
I1 I 0.89713(4) 0.35892(3) 0.10532(4) 0.0811(2) Uani 1 d .
Fe1 Fe 0.96431(5) 0.44316(5) 0.16518(5) 0.0447(3) Uani 1 d .
Fe2 Fe 0.93693(5) 0.53971(5) 0.25439(5) 0.0432(3) Uani 1 d .
S1 S 0.95815(10) 0.43032(10) 0.27227(10) 0.0509(5) Uani 1 d .
S2 S 0.92873(9) 0.54522(10) 0.14369(9) 0.0440(4) Uani 1 d .
Ni1 Ni 0.81914(4) 0.60305(4) 0.23331(4) 0.0399(2) Uani 1 d .
S3 S 0.82935(10) 0.52488(10) 0.30127(10) 0.0524(5) Uani 1 d .
S4 S 0.89266(9) 0.64532(10) 0.29501(10) 0.0507(5) Uani 1 d .
N1 N 0.7516(3) 0.5520(3) 0.1878(3) 0.0483(15) Uani 1 d .
N2 N 0.8186(3) 0.6829(3) 0.1812(3) 0.054(2) Uani 1 d .
C1 C 0.7892(4) 0.4610(4) 0.2578(5) 0.067(3) Uani 1 d .
H1A H 0.8166(4) 0.4236(4) 0.2558(5) 0.081 Uiso 1 calc R
H1B H 0.7501(4) 0.4493(4) 0.2803(5) 0.081 Uiso 1 calc R
C2 C 0.7737(4) 0.4840(4) 0.1897(5) 0.063(2) Uani 1 d .
H2A H 0.8116(4) 0.4797(4) 0.1627(5) 0.076 Uiso 1 calc R
H2B H 0.7406(4) 0.4568(4) 0.1714(5) 0.076 Uiso 1 calc R
C3 C 0.7416(4) 0.5682(5) 0.1181(4) 0.062(2) Uani 1 d .
H3A H 0.7775(4) 0.5520(5) 0.0931(4) 0.075 Uiso 1 calc R
H3B H 0.7033(4) 0.5467(5) 0.1028(4) 0.075 Uiso 1 calc R
C4 C 0.7350(5) 0.6373(5) 0.1053(4) 0.076(3) Uani 1 d .
H4A H 0.7037(5) 0.6549(5) 0.1353(4) 0.091 Uiso 1 calc R
H4B H 0.7186(5) 0.6431(5) 0.0615(4) 0.091 Uiso 1 calc R
C5 C 0.7972(5) 0.6750(5) 0.1121(4) 0.068(2) Uani 1 d .
H5A H 0.8306(5) 0.6532(5) 0.0879(4) 0.081 Uiso 1 calc R
H5B H 0.7914(5) 0.7170(5) 0.0929(4) 0.081 Uiso 1 calc R
C6 C 0.8863(4) 0.7072(4) 0.1788(4) 0.060(2) Uani 1 d .
H6A H 0.9118(4) 0.6784(4) 0.1524(4) 0.072 Uiso 1 calc R
H6B H 0.8866(4) 0.7489(4) 0.1578(4) 0.072 Uiso 1 calc R
C7 C 0.9160(4) 0.7130(4) 0.2444(5) 0.067(2) Uani 1 d .
H7A H 0.9023(4) 0.7526(4) 0.2648(5) 0.080 Uiso 1 calc R
H7B H 0.9622(4) 0.7142(4) 0.2402(5) 0.080 Uiso 1 calc R
C8 C 0.6915(3) 0.5606(4) 0.2261(4) 0.047(2) Uani 1 d .
H8A H 0.6797(3) 0.6055(4) 0.2244(4) 0.057 Uiso 1 calc R
H8B H 0.7006(3) 0.5503(4) 0.2712(4) 0.057 Uiso 1 calc R
C9 C 0.6334(4) 0.5210(5) 0.2044(5) 0.075(3) Uani 1 d .
H9A H 0.5977(4) 0.5302(5) 0.2323(5) 0.112 Uiso 1 calc R
H9B H 0.6436(4) 0.4762(5) 0.2072(5) 0.112 Uiso 1 calc R
H9C H 0.6227(4) 0.5316(5) 0.1603(5) 0.112 Uiso 1 calc R
C10 C 0.7757(4) 0.7300(4) 0.2165(4) 0.058(2) Uani 1 d .
H10A H 0.7902(4) 0.7329(4) 0.2613(4) 0.070 Uiso 1 calc R
H10B H 0.7327(4) 0.7124(4) 0.2173(4) 0.070 Uiso 1 calc R
C11 C 0.7717(6) 0.7979(5) 0.1890(6) 0.098(4) Uani 1 d .
H11A H 0.7432(6) 0.8230(5) 0.2154(6) 0.146 Uiso 1 calc R
H11B H 0.7558(6) 0.7963(5) 0.1452(6) 0.146 Uiso 1 calc R
H11C H 0.8135(6) 0.8169(5) 0.1893(6) 0.146 Uiso 1 calc R
N3 N 0.4163(6) 0.3142(6) 0.2118(6) 0.110(4) Uani 1 d .
C12 C 0.4605(7) 0.3454(6) 0.2126(5) 0.082(4) Uani 1 d .
C13 C 0.5156(6) 0.3890(7) 0.2117(6) 0.110(4) Uani 1 d .
H13A H 0.5527(6) 0.3665(7) 0.1963(6) 0.165 Uiso 1 calc R
H13B H 0.5235(6) 0.4047(7) 0.2549(6) 0.165 Uiso 1 calc R
H13C H 0.5067(6) 0.4244(7) 0.1832(6) 0.165 Uiso 1 calc R

loop_
_atom_type_symbol
_atom_type_description
_atom_type_scat_dispersion_real
_atom_type_scat_dispersion_imag
_atom_type_scat_source
C C 0.0033 0.0016 'International Tables Vol C Tables 4.2.6.8 and 6.1.1.4'
H H 0.0000 0.0000 'International Tables Vol C Tables 4.2.6.8 and 6.1.1.4'
N N 0.0061 0.0033 'International Tables Vol C Tables 4.2.6.8 and 6.1.1.4'
S S 0.1246 0.1234 'International Tables Vol C Tables 4.2.6.8 and 6.1.1.4'
Fe Fe 0.3463 0.8444 'International Tables Vol C Tables 4.2.6.8 and 6.1.1.4'
Ni Ni 0.3393 1.1124 'International Tables Vol C Tables 4.2.6.8 and 6.1.1.4'
I I -0.4742 1.8119 'International Tables Vol C Tables 4.2.6.8 and 6.1.1.4'

loop_
_geom_angle_atom_site_label_1
_geom_angle_atom_site_label_2
_geom_angle_atom_site_label_3
_geom_angle
_geom_angle_site_symmetry_1
_geom_angle_site_symmetry_3
S1 Fe1 S2 105.09(9) . 10_654
S1 Fe1 S2 106.46(9) . .
S2 Fe1 S2 100.37(8) 10_654 .
S1 Fe1 I1 111.11(7) . .
S2 Fe1 I1 120.95(7) 10_654 .
S2 Fe1 I1 111.54(7) . .
S1 Fe1 Fe2 53.56(6) . 10_654
S2 Fe1 Fe2 52.40(6) 10_654 10_654
S2 Fe1 Fe2 104.28(7) . 10_654
I1 Fe1 Fe2 144.06(5) . 10_654
S1 Fe1 Fe2 54.81(6) . .
S2 Fe1 Fe2 104.50(7) 10_654 .
S2 Fe1 Fe2 52.30(6) . .
I1 Fe1 Fe2 134.43(5) . .
Fe2 Fe1 Fe2 68.03(5) 10_654 .
S1 Fe1 Fe1 97.66(6) . 10_654
S2 Fe1 Fe1 52.52(6) 10_654 10_654
S2 Fe1 Fe1 52.19(6) . 10_654
I1 Fe1 Fe1 150.71(3) . 10_654
Fe2 Fe1 Fe1 59.78(4) 10_654 10_654
Fe2 Fe1 Fe1 59.71(4) . 10_654
S2 Fe2 S1 102.47(9) . 10_654
S2 Fe2 S1 102.61(8) . .
S1 Fe2 S1 93.42(9) 10_654 .
S2 Fe2 S3 109.08(9) . .
S1 Fe2 S3 146.89(9) 10_654 .
S1 Fe2 S3 89.36(7) . .
S2 Fe2 S4 104.87(8) . .
S1 Fe2 S4 93.32(7) 10_654 .
S1 Fe2 S4 149.52(8) . .
S3 Fe2 S4 69.39(7) . .
S2 Fe2 Fe1 52.66(6) . 10_654
S1 Fe2 Fe1 50.65(6) 10_654 10_654
S1 Fe2 Fe1 95.04(7) . 10_654
S3 Fe2 Fe1 161.73(7) . 10_654
S4 Fe2 Fe1 112.05(7) . 10_654
S2 Fe2 Fe1 52.89(6) . .
S1 Fe2 Fe1 96.09(7) 10_654 .
S1 Fe2 Fe1 50.31(6) . .
S3 Fe2 Fe1 110.69(7) . .
S4 Fe2 Fe1 157.30(7) . .
Fe1 Fe2 Fe1 60.50(5) 10_654 .
S2 Fe2 Ni1 76.03(6) . .
S1 Fe2 Ni1 136.35(7) 10_654 .
S1 Fe2 Ni1 129.90(7) . .
S3 Fe2 Ni1 47.54(5) . .
S4 Fe2 Ni1 47.55(5) . .
Fe1 Fe2 Ni1 118.97(5) 10_654 .
Fe1 Fe2 Ni1 114.66(5) . .
S2 Fe2 Fe2 95.19(5) . 10_654
S1 Fe2 Fe2 48.79(6) 10_654 10_654
S1 Fe2 Fe2 47.48(6) . 10_654
S3 Fe2 Fe2 134.81(7) . 10_654
S4 Fe2 Fe2 140.61(7) . 10_654
Fe1 Fe2 Fe2 56.01(4) 10_654 10_654
Fe1 Fe2 Fe2 55.95(4) . 10_654
Ni1 Fe2 Fe2 170.37(4) . 10_654
Fe1 S1 Fe2 75.79(7) . 10_654
Fe1 S1 Fe2 74.88(7) . .
Fe2 S1 Fe2 83.73(8) 10_654 .
Fe2 S2 Fe1 74.94(7) . 10_654
Fe2 S2 Fe1 74.81(7) . .
Fe1 S2 Fe1 75.29(7) 10_654 .
N2 Ni1 N1 101.1(3) . .
N2 Ni1 S3 170.5(2) . .
N1 Ni1 S3 88.2(2) . .
N2 Ni1 S4 88.7(2) . .
N1 Ni1 S4 170.1(2) . .
S3 Ni1 S4 82.00(9) . .
N2 Ni1 Fe2 118.8(2) . .
N1 Ni1 Fe2 115.8(2) . .
S3 Ni1 Fe2 57.38(6) . .
S4 Ni1 Fe2 59.13(6) . .
C1 S3 Ni1 101.1(3) . .
C1 S3 Fe2 108.8(3) . .
Ni1 S3 Fe2 75.08(7) . .
C7 S4 Ni1 99.9(3) . .
C7 S4 Fe2 113.0(3) . .
Ni1 S4 Fe2 73.32(7) . .
C3 N1 C8 111.2(6) . .
C3 N1 C2 106.7(7) . .
C8 N1 C2 111.2(6) . .
C3 N1 Ni1 115.3(5) . .
C8 N1 Ni1 106.4(5) . .
C2 N1 Ni1 106.1(5) . .
C5 N2 C6 106.7(6) . .
C5 N2 C10 110.4(6) . .
C6 N2 C10 110.6(6) . .
C5 N2 Ni1 114.9(5) . .
C6 N2 Ni1 107.3(5) . .
C10 N2 Ni1 106.9(4) . .
C2 C1 S3 108.7(6) . .
N1 C2 C1 113.0(7) . .
C4 C3 N1 114.1(7) . .
C3 C4 C5 114.2(8) . .
N2 C5 C4 113.5(7) . .
C7 C6 N2 113.0(6) . .
C6 C7 S4 110.0(6) . .
N1 C8 C9 116.6(7) . .
N2 C10 C11 117.3(7) . .
N3 C12 C13 176.5(14) . .

loop_
_geom_bond_atom_site_label_1
_geom_bond_atom_site_label_2
_geom_bond_distance
_geom_bond_site_symmetry_2
I1 Fe1 2.5644(13) .
Fe1 S1 2.219(2) .
Fe1 S2 2.290(2) 10_654
Fe1 S2 2.300(2) .
Fe1 Fe2 2.7816(15) 10_654
Fe1 Fe2 2.7836(14) .
Fe1 Fe1 2.804(2) 10_654
Fe2 S2 2.282(2) .
Fe2 S1 2.309(2) 10_654
Fe2 S1 2.356(2) .
Fe2 S3 2.464(2) .
Fe2 S4 2.533(2) .
Fe2 Fe1 2.7816(15) 10_654
Fe2 Ni1 2.8271(14) .
Fe2 Fe2 3.113(2) 10_654
S1 Fe2 2.309(2) 10_654
S2 Fe1 2.290(2) 10_654
Ni1 N2 1.982(6) .
Ni1 N1 2.000(7) .
Ni1 S3 2.158(2) .
Ni1 S4 2.178(2) .
S3 C1 1.811(9) .
S4 C7 1.822(9) .
N1 C3 1.486(10) .
N1 C8 1.493(9) .
N1 C2 1.493(10) .
N2 C5 1.495(11) .
N2 C6 1.503(11) .
N2 C10 1.516(10) .
C1 C2 1.513(12) .
C3 C4 1.473(13) .
C4 C5 1.525(13) .
C6 C7 1.489(13) .
C8 C9 1.534(11) .
C10 C11 1.528(12) .
N3 C12 1.13(2) .
C12 C13 1.47(2) .

loop_
_cod_changelog_entry_id
_cod_changelog_entry_author
_cod_changelog_entry_date
_cod_changelog_entry_text
1 'Vaitkus, Antanas' 2024-11-17T23:38:10+02:00
;
 Replaced the '&G' character sequence with the backslash character ('\')
 in the '_reflns_observed_criterion' data value.
;
